data_7250695
loop_
_publ_author_name
'Afri, Michal'
'Gottlieb, Hugo E.'
'Fridman, Natalia'
'Saady, Abed'

_publ_section_title
;
 An NMR insight into the solvatochromic behaviour of Brooker's merocyanine
 dyes
;
_journal_issue 31
_journal_name_full 'RSC Advances'
_journal_page_first 25436
_journal_page_last 25440
_journal_paper_doi 10.1039/D5RA03758A
_journal_volume 15
_journal_year 2025
_chemical_formula_moiety 'C7 H10 N, I'
_chemical_formula_sum 'C7 H10 I N'
_chemical_formula_weight 235.06
_chemical_name_common Abed14R
_space_group_crystal_system monoclinic
_space_group_IT_number 14
_space_group_name_Hall '-P 2ybc'
_space_group_name_H-M_alt 'P 1 21/c 1'
_atom_sites_solution_hydrogens geom
_audit_creation_method SHELXL-2018/3
_audit_update_record
;
2025-07-01 deposited with the CCDC.	2025-07-10 downloaded from the CCDC.
;
_cell_angle_alpha 90
_cell_angle_beta 109.428(5)
_cell_angle_gamma 90
_cell_formula_units_Z 12
_cell_length_a 13.7854(6)
_cell_length_b 19.6358(7)
_cell_length_c 10.1873(5)
_cell_measurement_reflns_used 5941
_cell_measurement_temperature 100(2)
_cell_measurement_theta_max 30.013
_cell_measurement_theta_min 2.360
_cell_volume 2600.6(2)
_computing_cell_refinement 'CrysAlisPro 1.171.42.54a (Rigaku OD, 2022)'
_computing_data_collection 'CrysAlisPro 1.171.42.54a (Rigaku OD, 2022)'
_computing_data_reduction 'CrysAlisPro 1.171.42.54a (Rigaku OD, 2022)'
_computing_molecular_graphics Mercury
_computing_structure_refinement 'SHELXL-2018/3 (Sheldrick, 2018)'
_computing_structure_solution 'olex2.solve 1.5 (Bourhis et al., 2015)'
_diffrn_ambient_temperature 100(2)
_diffrn_detector_area_resol_mean 95
_diffrn_measured_fraction_theta_full 0.997
_diffrn_measured_fraction_theta_max 0.782
_diffrn_measurement_device_type 'XtaLAB Synergy-S'
_diffrn_measurement_method '\w scans'
_diffrn_radiation_type MoK\a
_diffrn_radiation_wavelength 0.71073
_diffrn_reflns_av_R_equivalents 0.0547
_diffrn_reflns_av_unetI/netI 0.0466
_diffrn_reflns_Laue_measured_fraction_full 0.997
_diffrn_reflns_Laue_measured_fraction_max 0.782
_diffrn_reflns_limit_h_max 16
_diffrn_reflns_limit_h_min -18
_diffrn_reflns_limit_k_max 24
_diffrn_reflns_limit_k_min -22
_diffrn_reflns_limit_l_max 13
_diffrn_reflns_limit_l_min -12
_diffrn_reflns_number 22226
_diffrn_reflns_point_group_measured_fraction_full 0.997
_diffrn_reflns_point_group_measured_fraction_max 0.782
_diffrn_reflns_theta_full 25.242
_diffrn_reflns_theta_max 30.013
_diffrn_reflns_theta_min 2.360
_exptl_absorpt_coefficient_mu 3.616
_exptl_absorpt_correction_T_max 0.390
_exptl_absorpt_correction_T_min 0.362
_exptl_absorpt_correction_type multi-scan
_exptl_absorpt_process_details
;
CrysAlisPro 1.171.42.54a (Rigaku Oxford Diffraction, 2022)
Spherical absorption correction
using equivalent radius and absorption coefficient.
Empirical absorption correction using spherical harmonics,
implemented in SCALE3 ABSPACK scaling algorithm.
;
_exptl_crystal_colour colorless
_exptl_crystal_density_diffrn 1.801
_exptl_crystal_description prism
_exptl_crystal_F_000 1344
_exptl_crystal_size_max 0.330
_exptl_crystal_size_mid 0.330
_exptl_crystal_size_min 0.300
_refine_diff_density_max 0.867
_refine_diff_density_min -1.927
_refine_diff_density_rms 0.187
_refine_ls_extinction_method none
_refine_ls_goodness_of_fit_ref 1.033
_refine_ls_hydrogen_treatment constr
_refine_ls_matrix_type full
_refine_ls_number_parameters 250
_refine_ls_number_reflns 5941
_refine_ls_number_restraints 0
_refine_ls_restrained_S_all 1.033
_refine_ls_R_factor_all 0.0451
_refine_ls_R_factor_gt 0.0376
_refine_ls_shift/su_max 0.001
_refine_ls_shift/su_mean 0.000
_refine_ls_structure_factor_coef Fsqd
_refine_ls_weighting_details 'w=1/[\s^2^(Fo^2^)+(0.0542P)^2^] where P=(Fo^2^+2Fc^2^)/3'
_refine_ls_weighting_scheme calc
_refine_ls_wR_factor_gt 0.0915
_refine_ls_wR_factor_ref 0.0951
_reflns_Friedel_coverage 0.000
_reflns_number_gt 5055
_reflns_number_total 5941
_reflns_threshold_expression 'I > 2\s(I)'
_cod_data_source_file d5ra03758a2.cif
_cod_data_source_block Abed14R
_cod_original_cell_volume 2600.5(2)
_cod_original_sg_symbol_H-M 'P 21/c'
_cod_database_code 7250695
_shelx_shelxl_version_number 2018/3
_shelx_space_group_comment
;
The symmetry employed for this shelxl refinement is uniquely defined
by the following loop, which should always be used as a source of
symmetry information in preference to the above space-group names.
They are only intended as comments.
;
_shelx_estimated_absorpt_t_min 0.382
_shelx_estimated_absorpt_t_max 0.410

loop_
_space_group_symop_operation_xyz
'x, y, z'
'-x, y+1/2, -z+1/2'
'-x, -y, -z'
'x, -y-1/2, z-1/2'

loop_
_atom_site_label
_atom_site_type_symbol
_atom_site_fract_x
_atom_site_fract_y
_atom_site_fract_z
_atom_site_U_iso_or_equiv
_atom_site_adp_type
_atom_site_occupancy
_atom_site_site_symmetry_order
_atom_site_calc_flag
_atom_site_refinement_flags_posn
_atom_site_refinement_flags_adp
_atom_site_refinement_flags_occupancy
_atom_site_disorder_assembly
_atom_site_disorder_group
I1 I -0.48614(2) 0.64797(2) -0.30717(3) 0.03409(9) Uani 1 1 d . . . . .
I1A I -0.17434(2) 0.48106(2) 0.02120(3) 0.03164(9) Uani 1 1 d . . . . .
I1B I 0.10441(2) 0.18819(2) 0.05004(3) 0.03155(9) Uani 1 1 d . . . . .
N1 N -0.6517(3) 0.35408(16) -0.1359(3) 0.0311(7) Uani 1 1 d . . . . .
C1 C -0.6256(3) 0.32040(17) -0.2339(4) 0.0296(8) Uani 1 1 d . . . . .
H1 H -0.651688 0.275867 -0.260525 0.036 Uiso 1 1 calc R U . . .
C2 C -0.5616(3) 0.34969(17) -0.2960(4) 0.0296(8) Uani 1 1 d . . . . .
H2 H -0.544156 0.325534 -0.365766 0.036 Uiso 1 1 calc R U . . .
C3 C -0.5223(3) 0.41458(17) -0.2573(4) 0.0246(7) Uani 1 1 d . . . . .
C4 C -0.5539(4) 0.4488(2) -0.1585(4) 0.0362(9) Uani 1 1 d . . . . .
H4 H -0.531357 0.494161 -0.133019 0.043 Uiso 1 1 calc R U . . .
C5 C -0.6171(3) 0.4175(2) -0.0979(4) 0.0376(9) Uani 1 1 d . . . . .
H5 H -0.636659 0.440790 -0.028827 0.045 Uiso 1 1 calc R U . . .
C6 C -0.4482(3) 0.44660(19) -0.3171(4) 0.0325(8) Uani 1 1 d . . . . .
H6A H -0.379456 0.447271 -0.246696 0.049 Uiso 1 1 calc R U . . .
H6B H -0.470069 0.493333 -0.345993 0.049 Uiso 1 1 calc R U . . .
H6C H -0.446367 0.420255 -0.397953 0.049 Uiso 1 1 calc R U . . .
C7 C -0.7193(3) 0.3215(2) -0.0680(5) 0.0446(11) Uani 1 1 d . . . . .
H7A H -0.767994 0.291210 -0.134429 0.067 Uiso 1 1 calc R U . . .
H7B H -0.757192 0.356616 -0.036863 0.067 Uiso 1 1 calc R U . . .
H7C H -0.677350 0.294971 0.012411 0.067 Uiso 1 1 calc R U . . .
N1B N -0.1033(2) 0.31315(13) -0.2303(3) 0.0258(6) Uani 1 1 d . . . . .
C1B C -0.0846(3) 0.25489(17) -0.2868(4) 0.0277(7) Uani 1 1 d . . . . .
H1B H -0.015777 0.241669 -0.273887 0.033 Uiso 1 1 calc R U . . .
C2B C -0.1653(3) 0.21409(17) -0.3638(4) 0.0279(8) Uani 1 1 d . . . . .
H2B H -0.151351 0.172917 -0.403091 0.033 Uiso 1 1 calc R U . . .
C3B C -0.2657(3) 0.23246(18) -0.3840(4) 0.0289(8) Uani 1 1 d . . . . .
C4B C -0.2815(3) 0.2930(2) -0.3236(5) 0.0416(10) Uani 1 1 d . . . . .
H4B H -0.349598 0.307168 -0.334411 0.050 Uiso 1 1 calc R U . . .
C5B C -0.1996(3) 0.3330(2) -0.2481(5) 0.0380(10) Uani 1 1 d . . . . .
H5B H -0.211731 0.374629 -0.208631 0.046 Uiso 1 1 calc R U . . .
C6B C -0.3551(3) 0.1894(2) -0.4677(5) 0.0386(10) Uani 1 1 d . . . . .
H6BA H -0.329387 0.148061 -0.499049 0.058 Uiso 1 1 calc R U . . .
H6BB H -0.397516 0.215213 -0.548827 0.058 Uiso 1 1 calc R U . . .
H6BC H -0.396614 0.176768 -0.409911 0.058 Uiso 1 1 calc R U . . .
C7B C -0.0150(3) 0.35519(18) -0.1480(4) 0.0329(9) Uani 1 1 d . . . . .
H7BA H 0.029797 0.328149 -0.070703 0.049 Uiso 1 1 calc R U . . .
H7BB H -0.040190 0.395034 -0.111154 0.049 Uiso 1 1 calc R U . . .
H7BC H 0.023837 0.370232 -0.207699 0.049 Uiso 1 1 calc R U . . .
N1A N 0.1723(3) 0.43953(15) 0.3274(3) 0.0302(7) Uani 1 1 d . . . . .
C1A C 0.2643(3) 0.45910(19) 0.4120(4) 0.0312(8) Uani 1 1 d . . . . .
H1A H 0.324100 0.435467 0.410506 0.037 Uiso 1 1 calc R U . . .
C2A C 0.2740(3) 0.51309(18) 0.5015(4) 0.0308(8) Uani 1 1 d . . . . .
H2A H 0.340272 0.527226 0.559664 0.037 Uiso 1 1 calc R U . . .
C3A C 0.1868(3) 0.54700(18) 0.5067(4) 0.0279(8) Uani 1 1 d . . . . .
C4A C 0.0924(3) 0.5254(2) 0.4172(5) 0.0359(9) Uani 1 1 d . . . . .
H4A H 0.031209 0.547611 0.417078 0.043 Uiso 1 1 calc R U . . .
C5A C 0.0872(3) 0.4719(2) 0.3286(4) 0.0367(9) Uani 1 1 d . . . . .
H5A H 0.022113 0.457508 0.267213 0.044 Uiso 1 1 calc R U . . .
C6A C 0.1962(4) 0.6050(2) 0.6076(5) 0.0405(10) Uani 1 1 d . . . . .
H6AA H 0.197987 0.586765 0.697933 0.061 Uiso 1 1 calc R U . . .
H6AB H 0.137099 0.635533 0.571510 0.061 Uiso 1 1 calc R U . . .
H6AC H 0.259789 0.630294 0.618896 0.061 Uiso 1 1 calc R U . . .
C7A C 0.1644(4) 0.3806(2) 0.2345(5) 0.0445(11) Uani 1 1 d . . . . .
H7AA H 0.232199 0.370772 0.227454 0.067 Uiso 1 1 calc R U . . .
H7AB H 0.115871 0.391117 0.141895 0.067 Uiso 1 1 calc R U . . .
H7AC H 0.139955 0.340834 0.272484 0.067 Uiso 1 1 calc R U . . .

loop_
_atom_site_aniso_label
_atom_site_aniso_U_11
_atom_site_aniso_U_22
_atom_site_aniso_U_33
_atom_site_aniso_U_23
_atom_site_aniso_U_13
_atom_site_aniso_U_12
I1 0.03219(17) 0.02981(15) 0.03676(17) -0.00611(9) 0.00677(12) -0.00247(9)
I1A 0.03419(17) 0.02578(14) 0.03281(16) 0.00021(8) 0.00829(12) -0.00102(9)
I1B 0.03250(16) 0.03524(15) 0.02717(15) -0.00119(9) 0.01027(11) -0.00144(9)
N1 0.0231(18) 0.0430(19) 0.0246(17) 0.0022(13) 0.0041(14) -0.0039(13)
C1 0.022(2) 0.0241(18) 0.040(2) -0.0012(14) 0.0063(16) 0.0009(13)
C2 0.023(2) 0.0293(19) 0.035(2) -0.0071(14) 0.0087(17) 0.0012(13)
C3 0.0182(18) 0.0264(17) 0.0251(19) -0.0005(13) 0.0018(14) 0.0026(12)
C4 0.046(3) 0.030(2) 0.034(2) -0.0061(15) 0.0135(19) -0.0044(16)
C5 0.039(3) 0.045(2) 0.029(2) -0.0094(16) 0.0123(19) -0.0038(17)
C6 0.032(2) 0.031(2) 0.034(2) -0.0006(15) 0.0112(17) -0.0020(15)
C7 0.028(2) 0.071(3) 0.033(2) 0.008(2) 0.0084(19) -0.011(2)
N1B 0.0255(17) 0.0237(15) 0.0267(17) 0.0002(11) 0.0067(13) 0.0014(11)
C1B 0.0232(19) 0.0299(18) 0.031(2) -0.0010(14) 0.0106(16) 0.0033(13)
C2B 0.030(2) 0.0229(17) 0.031(2) -0.0027(13) 0.0101(16) 0.0015(13)
C3B 0.029(2) 0.0276(18) 0.0269(19) 0.0027(13) 0.0059(16) 0.0003(13)
C4B 0.022(2) 0.044(2) 0.053(3) -0.0107(19) 0.0048(19) 0.0057(16)
C5B 0.033(2) 0.032(2) 0.042(2) -0.0122(17) 0.0034(19) 0.0090(16)
C6B 0.030(2) 0.037(2) 0.044(3) -0.0023(17) 0.0043(19) -0.0021(15)
C7B 0.030(2) 0.0277(19) 0.035(2) -0.0059(14) 0.0028(17) -0.0024(14)
N1A 0.039(2) 0.0279(16) 0.0233(16) 0.0025(11) 0.0101(14) -0.0060(13)
C1A 0.029(2) 0.0303(19) 0.038(2) 0.0015(15) 0.0168(17) 0.0034(14)
C2A 0.022(2) 0.034(2) 0.033(2) -0.0027(14) 0.0045(16) -0.0027(14)
C3A 0.027(2) 0.0286(18) 0.0292(19) 0.0054(14) 0.0110(16) 0.0029(13)
C4A 0.027(2) 0.040(2) 0.040(2) 0.0081(17) 0.0100(18) 0.0063(15)
C5A 0.027(2) 0.039(2) 0.034(2) 0.0056(16) -0.0025(17) -0.0058(16)
C6A 0.044(3) 0.040(2) 0.038(2) -0.0045(17) 0.015(2) 0.0055(18)
C7A 0.071(3) 0.032(2) 0.031(2) -0.0059(16) 0.019(2) -0.015(2)

loop_
_atom_type_symbol
_atom_type_description
_atom_type_scat_dispersion_real
_atom_type_scat_dispersion_imag
_atom_type_scat_source
C C 0.0033 0.0016 'International Tables Vol C Tables 4.2.6.8 and 6.1.1.4'
H H 0.0000 0.0000 'International Tables Vol C Tables 4.2.6.8 and 6.1.1.4'
I I -0.4742 1.8119 'International Tables Vol C Tables 4.2.6.8 and 6.1.1.4'
N N 0.0061 0.0033 'International Tables Vol C Tables 4.2.6.8 and 6.1.1.4'

loop_
_geom_angle_atom_site_label_1
_geom_angle_atom_site_label_2
_geom_angle_atom_site_label_3
_geom_angle
_geom_angle_site_symmetry_1
_geom_angle_site_symmetry_3
_geom_angle_publ_flag
C1 N1 C5 120.8(3) . . ?
C1 N1 C7 120.1(3) . . ?
C5 N1 C7 119.1(4) . . ?
N1 C1 C2 120.6(3) . . ?
N1 C1 H1 119.7 . . ?
C2 C1 H1 119.7 . . ?
C1 C2 C3 120.3(4) . . ?
C1 C2 H2 119.9 . . ?
C3 C2 H2 119.9 . . ?
C2 C3 C4 117.4(4) . . ?
C2 C3 C6 121.8(3) . . ?
C4 C3 C6 120.8(3) . . ?
C5 C4 C3 120.5(4) . . ?
C5 C4 H4 119.8 . . ?
C3 C4 H4 119.8 . . ?
N1 C5 C4 120.3(4) . . ?
N1 C5 H5 119.8 . . ?
C4 C5 H5 119.8 . . ?
C3 C6 H6A 109.5 . . ?
C3 C6 H6B 109.5 . . ?
H6A C6 H6B 109.5 . . ?
C3 C6 H6C 109.5 . . ?
H6A C6 H6C 109.5 . . ?
H6B C6 H6C 109.5 . . ?
N1 C7 H7A 109.5 . . ?
N1 C7 H7B 109.5 . . ?
H7A C7 H7B 109.5 . . ?
N1 C7 H7C 109.5 . . ?
H7A C7 H7C 109.5 . . ?
H7B C7 H7C 109.5 . . ?
C5B N1B C1B 120.9(3) . . ?
C5B N1B C7B 120.5(3) . . ?
C1B N1B C7B 118.6(3) . . ?
N1B C1B C2B 120.2(3) . . ?
N1B C1B H1B 119.9 . . ?
C2B C1B H1B 119.9 . . ?
C3B C2B C1B 120.8(3) . . ?
C3B C2B H2B 119.6 . . ?
C1B C2B H2B 119.6 . . ?
C2B C3B C4B 117.1(4) . . ?
C2B C3B C6B 122.0(3) . . ?
C4B C3B C6B 120.9(4) . . ?
C5B C4B C3B 121.0(4) . . ?
C5B C4B H4B 119.5 . . ?
C3B C4B H4B 119.5 . . ?
N1B C5B C4B 120.1(4) . . ?
N1B C5B H5B 120.0 . . ?
C4B C5B H5B 120.0 . . ?
C3B C6B H6BA 109.5 . . ?
C3B C6B H6BB 109.5 . . ?
H6BA C6B H6BB 109.5 . . ?
C3B C6B H6BC 109.5 . . ?
H6BA C6B H6BC 109.5 . . ?
H6BB C6B H6BC 109.5 . . ?
N1B C7B H7BA 109.5 . . ?
N1B C7B H7BB 109.5 . . ?
H7BA C7B H7BB 109.5 . . ?
N1B C7B H7BC 109.5 . . ?
H7BA C7B H7BC 109.5 . . ?
H7BB C7B H7BC 109.5 . . ?
C1A N1A C5A 120.5(3) . . ?
C1A N1A C7A 119.5(4) . . ?
C5A N1A C7A 120.1(4) . . ?
N1A C1A C2A 120.8(4) . . ?
N1A C1A H1A 119.6 . . ?
C2A C1A H1A 119.6 . . ?
C1A C2A C3A 120.0(4) . . ?
C1A C2A H2A 120.0 . . ?
C3A C2A H2A 120.0 . . ?
C4A C3A C2A 117.6(4) . . ?
C4A C3A C6A 122.0(4) . . ?
C2A C3A C6A 120.5(4) . . ?
C5A C4A C3A 120.1(4) . . ?
C5A C4A H4A 120.0 . . ?
C3A C4A H4A 120.0 . . ?
N1A C5A C4A 121.0(4) . . ?
N1A C5A H5A 119.5 . . ?
C4A C5A H5A 119.5 . . ?
C3A C6A H6AA 109.5 . . ?
C3A C6A H6AB 109.5 . . ?
H6AA C6A H6AB 109.5 . . ?
C3A C6A H6AC 109.5 . . ?
H6AA C6A H6AC 109.5 . . ?
H6AB C6A H6AC 109.5 . . ?
N1A C7A H7AA 109.5 . . ?
N1A C7A H7AB 109.5 . . ?
H7AA C7A H7AB 109.5 . . ?
N1A C7A H7AC 109.5 . . ?
H7AA C7A H7AC 109.5 . . ?
H7AB C7A H7AC 109.5 . . ?

loop_
_geom_bond_atom_site_label_1
_geom_bond_atom_site_label_2
_geom_bond_distance
_geom_bond_site_symmetry_2
_geom_bond_publ_flag
N1 C1 1.344(5) . ?
N1 C5 1.344(5) . ?
N1 C7 1.477(5) . ?
C1 C2 1.371(5) . ?
C1 H1 0.9500 . ?
C2 C3 1.390(5) . ?
C2 H2 0.9500 . ?
C3 C4 1.395(5) . ?
C3 C6 1.491(5) . ?
C4 C5 1.370(6) . ?
C4 H4 0.9500 . ?
C5 H5 0.9500 . ?
C6 H6A 0.9800 . ?
C6 H6B 0.9800 . ?
C6 H6C 0.9800 . ?
C7 H7A 0.9800 . ?
C7 H7B 0.9800 . ?
C7 H7C 0.9800 . ?
N1B C5B 1.337(5) . ?
N1B C1B 1.344(4) . ?
N1B C7B 1.479(5) . ?
C1B C2B 1.383(5) . ?
C1B H1B 0.9500 . ?
C2B C3B 1.377(5) . ?
C2B H2B 0.9500 . ?
C3B C4B 1.390(5) . ?
C3B C6B 1.504(5) . ?
C4B C5B 1.379(6) . ?
C4B H4B 0.9500 . ?
C5B H5B 0.9500 . ?
C6B H6BA 0.9800 . ?
C6B H6BB 0.9800 . ?
C6B H6BC 0.9800 . ?
C7B H7BA 0.9800 . ?
C7B H7BB 0.9800 . ?
C7B H7BC 0.9800 . ?
N1A C1A 1.332(5) . ?
N1A C5A 1.337(5) . ?
N1A C7A 1.475(5) . ?
C1A C2A 1.375(5) . ?
C1A H1A 0.9500 . ?
C2A C3A 1.391(5) . ?
C2A H2A 0.9500 . ?
C3A C4A 1.384(6) . ?
C3A C6A 1.510(5) . ?
C4A C5A 1.371(6) . ?
C4A H4A 0.9500 . ?
C5A H5A 0.9500 . ?
C6A H6AA 0.9800 . ?
C6A H6AB 0.9800 . ?
C6A H6AC 0.9800 . ?
C7A H7AA 0.9800 . ?
C7A H7AB 0.9800 . ?
C7A H7AC 0.9800 . ?

loop_
_geom_torsion_atom_site_label_1
_geom_torsion_atom_site_label_2
_geom_torsion_atom_site_label_3
_geom_torsion_atom_site_label_4
_geom_torsion
_geom_torsion_site_symmetry_1
_geom_torsion_site_symmetry_2
_geom_torsion_site_symmetry_3
_geom_torsion_site_symmetry_4
_geom_torsion_publ_flag
C5 N1 C1 C2 1.0(6) . . . . ?
C7 N1 C1 C2 -178.9(4) . . . . ?
N1 C1 C2 C3 0.5(6) . . . . ?
C1 C2 C3 C4 -2.6(6) . . . . ?
C1 C2 C3 C6 176.7(4) . . . . ?
C2 C3 C4 C5 3.2(6) . . . . ?
C6 C3 C4 C5 -176.1(4) . . . . ?
C1 N1 C5 C4 -0.4(6) . . . . ?
C7 N1 C5 C4 179.6(4) . . . . ?
C3 C4 C5 N1 -1.8(7) . . . . ?
C5B N1B C1B C2B -0.5(5) . . . . ?
C7B N1B C1B C2B 179.6(3) . . . . ?
N1B C1B C2B C3B 0.2(6) . . . . ?
C1B C2B C3B C4B -0.3(6) . . . . ?
C1B C2B C3B C6B 179.7(4) . . . . ?
C2B C3B C4B C5B 0.7(7) . . . . ?
C6B C3B C4B C5B -179.3(4) . . . . ?
C1B N1B C5B C4B 0.9(6) . . . . ?
C7B N1B C5B C4B -179.2(4) . . . . ?
C3B C4B C5B N1B -1.0(7) . . . . ?
C5A N1A C1A C2A -0.5(6) . . . . ?
C7A N1A C1A C2A -178.9(3) . . . . ?
N1A C1A C2A C3A 1.5(6) . . . . ?
C1A C2A C3A C4A -1.6(6) . . . . ?
C1A C2A C3A C6A 178.1(4) . . . . ?
C2A C3A C4A C5A 0.7(6) . . . . ?
C6A C3A C4A C5A -179.0(4) . . . . ?
C1A N1A C5A C4A -0.4(6) . . . . ?
C7A N1A C5A C4A 177.9(4) . . . . ?
C3A C4A C5A N1A 0.3(6) . . . . ?
